data_4329487
loop_
_publ_author_name
'Alexandra G. Trambitas'
'Daniel Melcher'
'Larissa Hartenstein'
'Peter W. Roesky'
'Constantin Daniliuc'
'Peter G. Jones'
'Matthias Tamm'

_publ_contact_author
;
        Peter G. Jones
        Institut f\"ur Anorganische und Analytische Chemie
        Technische Universit\"at Braunschweig
        Postfach 3329
        38023 Braunschweig
        Germany
;
_publ_contact_author_email p.jones@tu-bs.de
_publ_contact_author_fax '049 531 391-5387'
_publ_contact_author_phone '049 531 391-5382'
_publ_section_title
;
 Bis(imidazolin-2-iminato) Rare Earth Metal Complexes: Synthesis,
 Structural Characterization, and Catalytic Application
;
_journal_name_full 'Inorganic Chemistry'
_journal_page_first 6753
_journal_page_last 6761
_journal_paper_doi 10.1021/ic300407u
_journal_volume 51
_journal_year 2012
_chemical_formula_sum 'C71 H111 Lu N6 O2 Si'
_chemical_formula_weight 1283.72
_chemical_name_systematic
;
 ?
;
_space_group_IT_number 2
_symmetry_cell_setting triclinic
_symmetry_space_group_name_Hall '-P 1'
_symmetry_space_group_name_H-M 'P -1'
_atom_sites_solution_hydrogens geom
_atom_sites_solution_primary direct
_atom_sites_solution_secondary difmap
_audit_creation_method SHELXL-97
_cell_angle_alpha 84.290(2)
_cell_angle_beta 79.636(2)
_cell_angle_gamma 74.497(2)
_cell_formula_units_Z 2
_cell_length_a 14.1874(4)
_cell_length_b 14.8204(4)
_cell_length_c 17.3985(6)
_cell_measurement_reflns_used 46572
_cell_measurement_temperature 100(2)
_cell_measurement_theta_max 75.8603
_cell_measurement_theta_min 3.2703
_cell_volume 3462.54(18)
_computing_cell_refinement
;
CrysAlisPro, Oxford Diffraction Ltd.,
Version 1.171.33.46 (release 27-08-2009 CrysAlis171 .NET)
(compiled Aug 27 2009,17:19:36)
;
_computing_data_collection
;
CrysAlisPro, Oxford Diffraction Ltd.,
Version 1.171.33.46 (release 27-08-2009 CrysAlis171 .NET)
(compiled Aug 27 2009,17:19:36)
;
_computing_data_reduction
;
CrysAlisPro, Oxford Diffraction Ltd.,
Version 1.171.33.46 (release 27-08-2009 CrysAlis171 .NET)
(compiled Aug 27 2009,17:19:36)
;
_computing_molecular_graphics 'BRUKER XP'
_computing_publication_material SHELXL-97
_computing_structure_refinement 'SHELXL-97 (Sheldrick, 1997)'
_computing_structure_solution 'SHELXS-97 (Sheldrick, 1990)'
_diffrn_ambient_temperature 100(2)
_diffrn_detector_area_resol_mean 10.3543
_diffrn_measured_fraction_theta_full 1.000
_diffrn_measured_fraction_theta_max 0.992
_diffrn_measurement_device_type 'Oxford Diffraction Xcalibur, Atlas, Nova'
_diffrn_measurement_method '\w scans'
_diffrn_radiation_monochromator mirror
_diffrn_radiation_source 'Nova (Cu) X-ray Source'
_diffrn_radiation_type 'Cu K\a'
_diffrn_radiation_wavelength 1.54184
_diffrn_reflns_av_R_equivalents 0.0264
_diffrn_reflns_av_sigmaI/netI 0.0190
_diffrn_reflns_limit_h_max 15
_diffrn_reflns_limit_h_min -17
_diffrn_reflns_limit_k_max 18
_diffrn_reflns_limit_k_min -18
_diffrn_reflns_limit_l_max 21
_diffrn_reflns_limit_l_min -21
_diffrn_reflns_number 49482
_diffrn_reflns_theta_full 72.50
_diffrn_reflns_theta_max 75.96
_diffrn_reflns_theta_min 3.27
_exptl_absorpt_coefficient_mu 3.239
_exptl_absorpt_correction_T_max 1.00000
_exptl_absorpt_correction_T_min 0.82158
_exptl_absorpt_correction_type multi-scan
_exptl_absorpt_process_details
;
CrysAlisPro, Oxford Diffraction Ltd.,
Version 1.171.33.46 (release 27-08-2009 CrysAlis171 .NET)
(compiled Aug 27 2009,17:19:36)
;
_exptl_crystal_colour colourless
_exptl_crystal_density_diffrn 1.231
_exptl_crystal_description prism
_exptl_crystal_F_000 1360
_exptl_crystal_size_max 0.16
_exptl_crystal_size_mid 0.14
_exptl_crystal_size_min 0.14
_refine_diff_density_max 0.867
_refine_diff_density_min -1.230
_refine_diff_density_rms 0.074
_refine_ls_extinction_method none
_refine_ls_goodness_of_fit_ref 1.082
_refine_ls_hydrogen_treatment constr
_refine_ls_matrix_type full
_refine_ls_number_parameters 749
_refine_ls_number_reflns 14320
_refine_ls_number_restraints 30
_refine_ls_restrained_S_all 1.103
_refine_ls_R_factor_all 0.0318
_refine_ls_R_factor_gt 0.0311
_refine_ls_shift/su_max 0.003
_refine_ls_shift/su_mean 0.000
_refine_ls_structure_factor_coef Fsqd
_refine_ls_weighting_details 'calc w=1/[\s^2^(Fo^2^)+(0.0490P)^2^+2.8987P] where P=(Fo^2^+2Fc^2^)/3'
_refine_ls_weighting_scheme calc
_refine_ls_wR_factor_gt 0.0821
_refine_ls_wR_factor_ref 0.0826
_reflns_number_gt 13833
_reflns_number_total 14320
_reflns_threshold_expression >2sigma(I)
_cod_data_source_file ic300407u_si_002_1.cif
_cod_data_source_block altr48
_cod_database_code 4329487

loop_
_symmetry_equiv_pos_as_xyz
'x, y, z'
'-x, -y, -z'

loop_
_atom_site_label
_atom_site_type_symbol
_atom_site_fract_x
_atom_site_fract_y
_atom_site_fract_z
_atom_site_U_iso_or_equiv
_atom_site_adp_type
_atom_site_occupancy
_atom_site_symmetry_multiplicity
_atom_site_calc_flag
_atom_site_refinement_flags
Lu Lu 0.750758(7) 0.745619(7) 0.710086(6) 0.01824(4) Uani 1 1 d .
O1 O 0.87558(12) 0.62843(11) 0.75529(10) 0.0266(3) Uani 1 1 d .
O2 O 0.65374(12) 0.86799(12) 0.64203(9) 0.0257(3) Uani 1 1 d .
Si Si 0.93134(5) 0.69636(5) 0.50935(4) 0.02562(13) Uani 1 1 d .
N1 N 0.63247(13) 0.68002(12) 0.74882(10) 0.0196(3) Uani 1 1 d .
N2 N 0.56612(13) 0.54573(12) 0.79254(10) 0.0194(3) Uani 1 1 d .
N3 N 0.45791(13) 0.68370(12) 0.78194(10) 0.0195(3) Uani 1 1 d .
N4 N 0.79016(13) 0.84499(13) 0.77344(11) 0.0220(4) Uani 1 1 d .
N5 N 0.81946(13) 0.89084(13) 0.89529(11) 0.0212(4) Uani 1 1 d .
N6 N 0.78364(14) 1.00319(13) 0.80322(11) 0.0227(4) Uani 1 1 d .
C1 C 0.56283(15) 0.64197(14) 0.77064(12) 0.0188(4) Uani 1 1 d .
C2 C 0.47080(16) 0.53324(16) 0.81536(13) 0.0216(4) Uani 1 1 d .
H2 H 0.4548 0.4755 0.8327 0.026 Uiso 1 1 calc R
C3 C 0.40583(16) 0.61634(16) 0.80862(12) 0.0219(4) Uani 1 1 d .
H3 H 0.3358 0.6276 0.8201 0.026 Uiso 1 1 calc R
C4 C 0.65297(15) 0.46927(15) 0.77877(13) 0.0210(4) Uani 1 1 d .
C5 C 0.69032(17) 0.44254(16) 0.70116(14) 0.0236(4) Uani 1 1 d .
C6 C 0.77262(18) 0.36577(17) 0.68983(15) 0.0288(5) Uani 1 1 d .
H6 H 0.8000 0.3468 0.6382 0.035 Uiso 1 1 calc R
C7 C 0.81520(18) 0.31679(17) 0.75219(16) 0.0316(5) Uani 1 1 d .
H7 H 0.8708 0.2644 0.7431 0.038 Uiso 1 1 calc R
C8 C 0.77723(17) 0.34378(17) 0.82777(15) 0.0286(5) Uani 1 1 d .
H8 H 0.8071 0.3097 0.8702 0.034 Uiso 1 1 calc R
C9 C 0.69520(16) 0.42084(15) 0.84246(14) 0.0233(4) Uani 1 1 d .
C10 C 0.63956(18) 0.49173(17) 0.63320(13) 0.0272(5) Uani 1 1 d .
H10 H 0.6134 0.5597 0.6439 0.033 Uiso 1 1 calc R
C11 C 0.7079(2) 0.4844(2) 0.55407(15) 0.0383(6) Uani 1 1 d .
H11A H 0.7670 0.5048 0.5581 0.046 Uiso 1 1 calc R
H11B H 0.6728 0.5245 0.5144 0.046 Uiso 1 1 calc R
H11C H 0.7277 0.4192 0.5390 0.046 Uiso 1 1 calc R
C12 C 0.55095(19) 0.45229(18) 0.62864(15) 0.0307(5) Uani 1 1 d .
H12A H 0.5747 0.3854 0.6188 0.037 Uiso 1 1 calc R
H12B H 0.5167 0.4858 0.5860 0.037 Uiso 1 1 calc R
H12C H 0.5050 0.4605 0.6782 0.037 Uiso 1 1 calc R
C13 C 0.65339(17) 0.44840(16) 0.92599(13) 0.0257(5) Uani 1 1 d .
H13 H 0.6106 0.5140 0.9239 0.031 Uiso 1 1 calc R
C14 C 0.5883(2) 0.38450(18) 0.96684(14) 0.0318(5) Uani 1 1 d .
H14A H 0.5318 0.3920 0.9395 0.038 Uiso 1 1 calc R
H14B H 0.5641 0.4016 1.0212 0.038 Uiso 1 1 calc R
H14C H 0.6274 0.3191 0.9660 0.038 Uiso 1 1 calc R
C15 C 0.7340(2) 0.4463(2) 0.97468(17) 0.0366(6) Uani 1 1 d .
H15A H 0.7719 0.3814 0.9830 0.044 Uiso 1 1 calc R
H15B H 0.7030 0.4727 1.0253 0.044 Uiso 1 1 calc R
H15C H 0.7785 0.4835 0.9468 0.044 Uiso 1 1 calc R
C16 C 0.41153(15) 0.77277(15) 0.74733(12) 0.0204(4) Uani 1 1 d .
C17 C 0.37013(15) 0.77535(16) 0.67921(13) 0.0222(4) Uani 1 1 d .
C18 C 0.31772(17) 0.86198(17) 0.65046(14) 0.0266(5) Uani 1 1 d .
H18 H 0.2881 0.8649 0.6051 0.032 Uiso 1 1 calc R
C19 C 0.30802(17) 0.94339(17) 0.68659(14) 0.0284(5) Uani 1 1 d .
H19 H 0.2713 1.0016 0.6666 0.034 Uiso 1 1 calc R
C20 C 0.35199(18) 0.94016(17) 0.75226(14) 0.0283(5) Uani 1 1 d .
H20 H 0.3463 0.9967 0.7762 0.034 Uiso 1 1 calc R
C21 C 0.40446(16) 0.85517(16) 0.78369(13) 0.0229(4) Uani 1 1 d .
C22 C 0.38119(17) 0.68802(17) 0.63578(14) 0.0265(5) Uani 1 1 d .
H22 H 0.4251 0.6341 0.6621 0.032 Uiso 1 1 calc R
C23 C 0.4302(2) 0.6976(2) 0.55025(15) 0.0363(6) Uani 1 1 d .
H23A H 0.3906 0.7524 0.5239 0.044 Uiso 1 1 calc R
H23B H 0.4344 0.6411 0.5236 0.044 Uiso 1 1 calc R
H23C H 0.4970 0.7055 0.5486 0.044 Uiso 1 1 calc R
C24 C 0.2806(2) 0.6655(2) 0.63978(18) 0.0393(6) Uani 1 1 d .
H24A H 0.2509 0.6582 0.6946 0.047 Uiso 1 1 calc R
H24B H 0.2904 0.6072 0.6138 0.047 Uiso 1 1 calc R
H24C H 0.2366 0.7169 0.6134 0.047 Uiso 1 1 calc R
C25 C 0.44663(18) 0.85231(16) 0.85817(14) 0.0262(5) Uani 1 1 d .
H25 H 0.4944 0.7897 0.8640 0.031 Uiso 1 1 calc R
C26 C 0.3633(2) 0.8619(2) 0.92852(15) 0.0359(6) Uani 1 1 d .
H26A H 0.3156 0.9230 0.9241 0.043 Uiso 1 1 calc R
H26B H 0.3911 0.8570 0.9768 0.043 Uiso 1 1 calc R
H26C H 0.3296 0.8119 0.9297 0.043 Uiso 1 1 calc R
C27 C 0.50254(19) 0.92783(18) 0.85604(16) 0.0332(5) Uani 1 1 d .
H27A H 0.5563 0.9197 0.8112 0.040 Uiso 1 1 calc R
H27B H 0.5302 0.9222 0.9045 0.040 Uiso 1 1 calc R
H27C H 0.4569 0.9899 0.8510 0.040 Uiso 1 1 calc R
C28 C 0.79690(15) 0.90420(15) 0.81686(13) 0.0218(4) Uani 1 1 d .
C29 C 0.81717(17) 0.97602(16) 0.92402(14) 0.0255(4) Uani 1 1 d .
H29 H 0.8291 0.9845 0.9745 0.031 Uiso 1 1 calc R
C30 C 0.79540(17) 1.04377(16) 0.86854(14) 0.0253(5) Uani 1 1 d .
H30 H 0.7890 1.1086 0.8729 0.030 Uiso 1 1 calc R
C31 C 0.86141(17) 0.80231(16) 0.93197(13) 0.0233(4) Uani 1 1 d .
C32 C 0.79836(17) 0.74576(16) 0.96660(13) 0.0251(4) Uani 1 1 d .
C33 C 0.8401(2) 0.66037(17) 1.00387(15) 0.0323(5) Uani 1 1 d .
H33 H 0.7990 0.6206 1.0272 0.039 Uiso 1 1 calc R
C34 C 0.9411(2) 0.63267(18) 1.00736(16) 0.0362(6) Uani 1 1 d .
H34 H 0.9684 0.5744 1.0330 0.043 Uiso 1 1 calc R
C35 C 1.00139(19) 0.68979(19) 0.97354(16) 0.0351(6) Uani 1 1 d .
H35 H 1.0701 0.6705 0.9768 0.042 Uiso 1 1 calc R
C36 C 0.96358(17) 0.77532(17) 0.93463(14) 0.0279(5) Uani 1 1 d .
C37 C 0.68756(18) 0.78034(17) 0.96724(15) 0.0287(5) Uani 1 1 d .
H37 H 0.6772 0.8169 0.9166 0.034 Uiso 1 1 calc R
C38 C 0.6352(2) 0.7017(2) 0.97358(18) 0.0412(6) Uani 1 1 d .
H38A H 0.6652 0.6601 0.9305 0.049 Uiso 1 1 calc R
H38B H 0.5648 0.7287 0.9707 0.049 Uiso 1 1 calc R
H38C H 0.6420 0.6659 1.0236 0.049 Uiso 1 1 calc R
C39 C 0.6410(2) 0.8477(2) 1.03319(17) 0.0406(6) Uani 1 1 d .
H39A H 0.6534 0.8149 1.0836 0.049 Uiso 1 1 calc R
H39B H 0.5694 0.8698 1.0334 0.049 Uiso 1 1 calc R
H39C H 0.6704 0.9014 1.0248 0.049 Uiso 1 1 calc R
C40 C 1.03351(18) 0.83516(19) 0.89730(17) 0.0339(5) Uani 1 1 d .
H40 H 0.9947 0.8901 0.8683 0.041 Uiso 1 1 calc R
C41 C 1.1191(2) 0.7819(2) 0.8387(2) 0.0462(7) Uani 1 1 d .
H41A H 1.1570 0.7262 0.8653 0.055 Uiso 1 1 calc R
H41B H 1.1625 0.8227 0.8167 0.055 Uiso 1 1 calc R
H41C H 1.0926 0.7626 0.7965 0.055 Uiso 1 1 calc R
C42 C 1.0743(2) 0.8730(2) 0.9604(2) 0.0473(7) Uani 1 1 d .
H42A H 1.0189 0.9090 0.9965 0.057 Uiso 1 1 calc R
H42B H 1.1165 0.9138 0.9353 0.057 Uiso 1 1 calc R
H42C H 1.1132 0.8204 0.9894 0.057 Uiso 1 1 calc R
C43 C 0.78277(17) 1.05136(15) 0.72794(13) 0.0232(4) Uani 1 1 d .
C44 C 0.69626(17) 1.11670(15) 0.71114(14) 0.0244(4) Uani 1 1 d .
C45 C 0.69938(19) 1.16593(17) 0.63809(15) 0.0288(5) Uani 1 1 d .
H45 H 0.6422 1.2121 0.6263 0.035 Uiso 1 1 calc R
C46 C 0.78469(19) 1.14823(17) 0.58287(15) 0.0305(5) Uani 1 1 d .
H46 H 0.7853 1.1813 0.5332 0.037 Uiso 1 1 calc R
C47 C 0.86910(18) 1.08247(18) 0.59983(14) 0.0298(5) Uani 1 1 d .
H47 H 0.9268 1.0701 0.5611 0.036 Uiso 1 1 calc R
C48 C 0.87086(17) 1.03407(16) 0.67285(14) 0.0259(5) Uani 1 1 d .
C49 C 0.59999(17) 1.13419(16) 0.76883(14) 0.0273(5) Uani 1 1 d .
H49 H 0.6076 1.0843 0.8120 0.033 Uiso 1 1 calc R
C50 C 0.51309(19) 1.1285(2) 0.72970(17) 0.0382(6) Uani 1 1 d .
H50A H 0.5034 1.1778 0.6878 0.046 Uiso 1 1 calc R
H50B H 0.4527 1.1372 0.7687 0.046 Uiso 1 1 calc R
H50C H 0.5277 1.0670 0.7077 0.046 Uiso 1 1 calc R
C51 C 0.5779(2) 1.22959(19) 0.80473(18) 0.0385(6) Uani 1 1 d .
H51A H 0.6323 1.2311 0.8318 0.046 Uiso 1 1 calc R
H51B H 0.5160 1.2390 0.8421 0.046 Uiso 1 1 calc R
H51C H 0.5712 1.2795 0.7632 0.046 Uiso 1 1 calc R
C52 C 0.96630(17) 0.96875(18) 0.69360(15) 0.0300(5) Uani 1 1 d .
H52 H 0.9486 0.9176 0.7307 0.036 Uiso 1 1 calc R
C53 C 1.0377(2) 0.9232(2) 0.62273(18) 0.0400(6) Uani 1 1 d .
H53A H 1.0027 0.8930 0.5935 0.048 Uiso 1 1 calc R
H53B H 1.0935 0.8762 0.6407 0.048 Uiso 1 1 calc R
H53C H 1.0625 0.9714 0.5887 0.048 Uiso 1 1 calc R
C54 C 1.0188(2) 1.0226(2) 0.73569(16) 0.0364(6) Uani 1 1 d .
H54A H 1.0354 1.0742 0.7008 0.044 Uiso 1 1 calc R
H54B H 1.0796 0.9800 0.7501 0.044 Uiso 1 1 calc R
H54C H 0.9748 1.0480 0.7830 0.044 Uiso 1 1 calc R
C55 C 0.82389(18) 0.68805(17) 0.58360(13) 0.0267(5) Uani 1 1 d .
H55A H 0.8330 0.6195 0.5929 0.032 Uiso 1 1 calc R
H55B H 0.7681 0.7089 0.5536 0.032 Uiso 1 1 calc R
C56 C 0.9612(2) 0.6116(2) 0.42895(16) 0.0395(6) Uani 1 1 d .
H56A H 0.9829 0.5473 0.4509 0.047 Uiso 1 1 calc R
H56B H 1.0142 0.6257 0.3889 0.047 Uiso 1 1 calc R
H56C H 0.9020 0.6177 0.4053 0.047 Uiso 1 1 calc R
C57 C 1.0471(2) 0.6749(2) 0.55418(18) 0.0401(6) Uani 1 1 d .
H57A H 1.0358 0.7182 0.5959 0.048 Uiso 1 1 calc R
H57B H 1.1017 0.6851 0.5139 0.048 Uiso 1 1 calc R
H57C H 1.0640 0.6101 0.5761 0.048 Uiso 1 1 calc R
C58 C 0.9143(2) 0.8144(2) 0.45462(16) 0.0379(6) Uani 1 1 d .
H58A H 0.8537 0.8284 0.4314 0.045 Uiso 1 1 calc R
H58B H 0.9713 0.8135 0.4132 0.045 Uiso 1 1 calc R
H58C H 0.9091 0.8627 0.4909 0.045 Uiso 1 1 calc R
C59 C 0.8894(2) 0.52937(18) 0.74718(19) 0.0384(6) Uani 1 1 d .
H59A H 0.9096 0.5139 0.6916 0.046 Uiso 1 1 calc R
H59B H 0.8276 0.5103 0.7681 0.046 Uiso 1 1 calc R
C60 C 0.9701(2) 0.4813(2) 0.7939(2) 0.0472(7) Uani 1 1 d .
H60A H 1.0059 0.4187 0.7746 0.057 Uiso 1 1 calc R
H60B H 0.9432 0.4745 0.8502 0.057 Uiso 1 1 calc R
C61 C 1.0363(2) 0.5479(2) 0.7797(2) 0.0464(7) Uani 1 1 d .
H61A H 1.0747 0.5419 0.8230 0.056 Uiso 1 1 calc R
H61B H 1.0828 0.5363 0.7299 0.056 Uiso 1 1 calc R
C62 C 0.96406(19) 0.64328(19) 0.77619(18) 0.0372(6) Uani 1 1 d .
H62A H 0.9489 0.6716 0.8276 0.045 Uiso 1 1 calc R
H62B H 0.9921 0.6857 0.7365 0.045 Uiso 1 1 calc R
C63 C 0.58176(19) 0.8538(2) 0.59787(16) 0.0362(6) Uani 1 1 d .
H63A H 0.5143 0.8911 0.6182 0.043 Uiso 1 1 calc R
H63B H 0.5816 0.7868 0.6008 0.043 Uiso 1 1 calc R
C64 C 0.6149(2) 0.8866(2) 0.51434(16) 0.0411(6) Uani 1 1 d .
H64A H 0.5583 0.9086 0.4853 0.049 Uiso 1 1 calc R
H64B H 0.6657 0.8361 0.4859 0.049 Uiso 1 1 calc R
C65 C 0.6582(2) 0.9670(2) 0.52621(17) 0.0408(6) Uani 1 1 d .
H65A H 0.7065 0.9785 0.4801 0.049 Uiso 1 1 calc R
H65B H 0.6054 1.0255 0.5366 0.049 Uiso 1 1 calc R
C66 C 0.7085(2) 0.93130(17) 0.59715(15) 0.0308(5) Uani 1 1 d .
H66A H 0.7786 0.8977 0.5809 0.037 Uiso 1 1 calc R
H66B H 0.7062 0.9840 0.6288 0.037 Uiso 1 1 calc R
C67 C 0.1197(5) 0.1712(5) 0.8464(3) 0.115(2) Uani 1 1 d U
H67A H 0.0852 0.1231 0.8423 0.172 Uiso 1 1 calc R
H67B H 0.0724 0.2258 0.8707 0.172 Uiso 1 1 calc R
H67C H 0.1719 0.1457 0.8785 0.172 Uiso 1 1 calc R
C68 C 0.1644(4) 0.1997(3) 0.7674(3) 0.0833(13) Uani 1 1 d U
H68A H 0.1111 0.2237 0.7353 0.100 Uiso 1 1 calc R
H68B H 0.2102 0.1435 0.7429 0.100 Uiso 1 1 calc R
C69 C 0.2195(3) 0.2721(4) 0.7652(4) 0.0947(16) Uani 1 1 d U
H69A H 0.2687 0.2509 0.8012 0.114 Uiso 1 1 calc R
H69B H 0.1724 0.3306 0.7848 0.114 Uiso 1 1 calc R
C70 C 0.2735(5) 0.2943(6) 0.6836(5) 0.151(3) Uani 1 1 d U
H70A H 0.3255 0.2377 0.6662 0.181 Uiso 1 1 calc R
H70B H 0.2256 0.3095 0.6463 0.181 Uiso 1 1 calc R
C71 C 0.3185(6) 0.3710(7) 0.6811(7) 0.188(4) Uani 1 1 d U
H71A H 0.3521 0.3811 0.6278 0.282 Uiso 1 1 calc R
H71B H 0.3669 0.3561 0.7172 0.282 Uiso 1 1 calc R
H71C H 0.2673 0.4279 0.6966 0.282 Uiso 1 1 calc R

loop_
_atom_site_aniso_label
_atom_site_aniso_U_11
_atom_site_aniso_U_22
_atom_site_aniso_U_33
_atom_site_aniso_U_23
_atom_site_aniso_U_13
_atom_site_aniso_U_12
Lu 0.01627(6) 0.01904(7) 0.01984(6) -0.00289(4) -0.00196(4) -0.00518(4)
O1 0.0210(8) 0.0229(8) 0.0366(9) -0.0048(7) -0.0100(7) -0.0019(6)
O2 0.0237(8) 0.0288(8) 0.0252(8) 0.0036(6) -0.0065(6) -0.0080(6)
Si 0.0229(3) 0.0286(3) 0.0239(3) -0.0053(2) 0.0009(2) -0.0057(2)
N1 0.0161(8) 0.0217(9) 0.0222(8) -0.0022(7) -0.0009(6) -0.0079(7)
N2 0.0173(8) 0.0185(8) 0.0220(9) -0.0021(7) -0.0022(7) -0.0044(7)
N3 0.0168(8) 0.0204(9) 0.0207(8) -0.0030(7) -0.0026(6) -0.0035(7)
N4 0.0212(9) 0.0212(9) 0.0264(9) -0.0060(7) -0.0051(7) -0.0079(7)
N5 0.0206(8) 0.0210(9) 0.0225(9) -0.0041(7) -0.0024(7) -0.0055(7)
N6 0.0251(9) 0.0204(9) 0.0231(9) -0.0031(7) -0.0009(7) -0.0077(7)
C1 0.0207(10) 0.0197(10) 0.0154(9) -0.0055(7) -0.0038(7) -0.0018(8)
C2 0.0192(10) 0.0248(11) 0.0222(10) -0.0013(8) -0.0019(8) -0.0089(8)
C3 0.0178(10) 0.0266(11) 0.0218(10) -0.0025(8) -0.0013(8) -0.0075(8)
C4 0.0176(9) 0.0189(10) 0.0270(11) -0.0039(8) -0.0015(8) -0.0059(8)
C5 0.0219(10) 0.0219(11) 0.0278(11) -0.0050(8) -0.0018(8) -0.0069(8)
C6 0.0257(11) 0.0260(12) 0.0330(12) -0.0096(9) 0.0031(9) -0.0058(9)
C7 0.0237(11) 0.0206(11) 0.0472(15) -0.0064(10) -0.0022(10) -0.0007(9)
C8 0.0230(11) 0.0234(11) 0.0384(13) 0.0003(9) -0.0075(9) -0.0031(9)
C9 0.0202(10) 0.0214(10) 0.0302(11) -0.0032(9) -0.0044(8) -0.0075(8)
C10 0.0329(12) 0.0246(11) 0.0237(11) -0.0080(9) -0.0022(9) -0.0055(9)
C11 0.0477(16) 0.0452(15) 0.0225(12) -0.0081(11) 0.0020(11) -0.0156(13)
C12 0.0329(12) 0.0308(12) 0.0293(12) -0.0082(9) -0.0079(10) -0.0052(10)
C13 0.0263(11) 0.0259(11) 0.0260(11) -0.0009(9) -0.0079(9) -0.0059(9)
C14 0.0381(13) 0.0331(13) 0.0256(11) 0.0012(9) -0.0033(10) -0.0137(11)
C15 0.0341(13) 0.0407(15) 0.0381(14) -0.0065(11) -0.0145(11) -0.0075(11)
C16 0.0153(9) 0.0236(10) 0.0208(10) -0.0028(8) -0.0007(7) -0.0031(8)
C17 0.0163(9) 0.0262(11) 0.0234(10) -0.0043(8) -0.0025(8) -0.0035(8)
C18 0.0226(10) 0.0314(12) 0.0250(11) -0.0007(9) -0.0072(8) -0.0039(9)
C19 0.0248(11) 0.0259(11) 0.0303(12) 0.0009(9) -0.0058(9) 0.0007(9)
C20 0.0270(11) 0.0240(11) 0.0318(12) -0.0059(9) -0.0055(9) -0.0008(9)
C21 0.0194(10) 0.0244(11) 0.0236(10) -0.0038(8) -0.0035(8) -0.0027(8)
C22 0.0252(11) 0.0284(12) 0.0257(11) -0.0057(9) -0.0071(9) -0.0027(9)
C23 0.0406(14) 0.0408(15) 0.0258(12) -0.0093(10) -0.0048(10) -0.0053(11)
C24 0.0339(14) 0.0436(15) 0.0453(15) -0.0139(12) -0.0091(11) -0.0123(12)
C25 0.0286(11) 0.0241(11) 0.0253(11) -0.0071(9) -0.0075(9) -0.0014(9)
C26 0.0407(14) 0.0394(14) 0.0269(12) -0.0029(10) -0.0045(10) -0.0092(11)
C27 0.0324(13) 0.0322(13) 0.0377(13) -0.0078(10) -0.0106(10) -0.0078(10)
C28 0.0154(9) 0.0239(11) 0.0247(10) -0.0021(8) 0.0001(8) -0.0045(8)
C29 0.0260(11) 0.0264(11) 0.0260(11) -0.0084(9) -0.0020(9) -0.0085(9)
C30 0.0286(11) 0.0216(11) 0.0269(11) -0.0070(9) -0.0003(9) -0.0089(9)
C31 0.0242(11) 0.0229(11) 0.0235(10) -0.0055(8) -0.0055(8) -0.0043(8)
C32 0.0286(11) 0.0245(11) 0.0249(11) -0.0035(8) -0.0087(9) -0.0077(9)
C33 0.0407(14) 0.0257(12) 0.0359(13) 0.0021(10) -0.0166(11) -0.0119(10)
C34 0.0435(15) 0.0267(12) 0.0395(14) -0.0020(10) -0.0216(12) -0.0010(11)
C35 0.0294(12) 0.0361(14) 0.0411(14) -0.0107(11) -0.0173(11) -0.0001(10)
C36 0.0244(11) 0.0310(12) 0.0299(12) -0.0105(9) -0.0070(9) -0.0049(9)
C37 0.0255(11) 0.0307(12) 0.0314(12) 0.0036(9) -0.0054(9) -0.0109(10)
C38 0.0397(15) 0.0436(16) 0.0486(16) 0.0146(13) -0.0172(12) -0.0243(13)
C39 0.0321(13) 0.0514(17) 0.0373(14) -0.0061(12) 0.0008(11) -0.0119(12)
C40 0.0224(11) 0.0375(14) 0.0439(15) -0.0106(11) -0.0041(10) -0.0087(10)
C41 0.0263(13) 0.0561(19) 0.0569(19) -0.0195(15) 0.0044(12) -0.0129(13)
C42 0.0359(15) 0.0531(18) 0.0610(19) -0.0203(15) -0.0071(13) -0.0196(13)
C43 0.0259(11) 0.0195(10) 0.0263(11) -0.0024(8) -0.0024(9) -0.0102(8)
C44 0.0267(11) 0.0187(10) 0.0290(11) -0.0038(8) -0.0016(9) -0.0089(8)
C45 0.0308(12) 0.0212(11) 0.0343(13) 0.0004(9) -0.0041(10) -0.0078(9)
C46 0.0379(13) 0.0266(12) 0.0285(12) 0.0028(9) -0.0035(10) -0.0137(10)
C47 0.0298(12) 0.0318(12) 0.0282(12) -0.0033(9) 0.0029(9) -0.0132(10)
C48 0.0248(11) 0.0257(11) 0.0285(12) -0.0047(9) -0.0006(9) -0.0101(9)
C49 0.0240(11) 0.0241(11) 0.0324(12) -0.0028(9) 0.0007(9) -0.0067(9)
C50 0.0277(12) 0.0428(15) 0.0443(15) 0.0005(12) -0.0049(11) -0.0112(11)
C51 0.0360(14) 0.0290(13) 0.0470(16) -0.0120(11) 0.0097(12) -0.0095(11)
C52 0.0228(11) 0.0336(13) 0.0335(12) 0.0004(10) -0.0012(9) -0.0098(10)
C53 0.0278(13) 0.0420(15) 0.0471(16) -0.0109(12) -0.0002(11) -0.0045(11)
C54 0.0301(13) 0.0441(15) 0.0383(14) -0.0032(11) -0.0052(11) -0.0148(11)
C55 0.0276(11) 0.0272(11) 0.0242(11) -0.0035(9) 0.0003(9) -0.0075(9)
C56 0.0426(15) 0.0434(15) 0.0298(13) -0.0115(11) 0.0009(11) -0.0075(12)
C57 0.0260(12) 0.0468(16) 0.0467(16) -0.0128(13) -0.0070(11) -0.0036(11)
C58 0.0373(14) 0.0405(15) 0.0349(13) 0.0023(11) 0.0028(11) -0.0154(12)
C59 0.0337(13) 0.0245(12) 0.0593(18) -0.0015(11) -0.0167(12) -0.0055(10)
C60 0.0388(15) 0.0348(15) 0.068(2) 0.0138(14) -0.0239(14) -0.0054(12)
C61 0.0275(13) 0.0434(16) 0.066(2) -0.0033(14) -0.0155(13) -0.0005(12)
C62 0.0292(13) 0.0371(14) 0.0498(16) -0.0126(12) -0.0154(11) -0.0061(11)
C63 0.0255(12) 0.0482(16) 0.0367(14) 0.0003(12) -0.0096(10) -0.0102(11)
C64 0.0400(15) 0.0523(17) 0.0330(14) 0.0041(12) -0.0170(11) -0.0104(13)
C65 0.0452(16) 0.0383(15) 0.0368(14) 0.0116(11) -0.0135(12) -0.0075(12)
C66 0.0367(13) 0.0243(11) 0.0321(12) 0.0033(9) -0.0071(10) -0.0099(10)
C67 0.156(5) 0.145(5) 0.079(3) -0.044(3) 0.006(3) -0.101(4)
C68 0.113(4) 0.065(3) 0.073(3) -0.010(2) -0.018(3) -0.021(3)
C69 0.052(2) 0.079(3) 0.148(5) -0.001(3) -0.018(3) -0.008(2)
C70 0.092(4) 0.209(7) 0.149(5) 0.089(5) -0.066(4) -0.037(4)
C71 0.109(5) 0.181(7) 0.278(9) 0.085(6) -0.043(6) -0.072(5)

loop_
_atom_type_symbol
_atom_type_description
_atom_type_scat_dispersion_real
_atom_type_scat_dispersion_imag
_atom_type_scat_source
C C 0.0181 0.0091 'International Tables Vol C Tables 4.2.6.8 and 6.1.1.4'
H H 0.0000 0.0000 'International Tables Vol C Tables 4.2.6.8 and 6.1.1.4'
N N 0.0311 0.0180 'International Tables Vol C Tables 4.2.6.8 and 6.1.1.4'
O O 0.0492 0.0322 'International Tables Vol C Tables 4.2.6.8 and 6.1.1.4'
Si Si 0.2541 0.3302 'International Tables Vol C Tables 4.2.6.8 and 6.1.1.4'
Lu Lu -6.6179 4.6937 'International Tables Vol C Tables 4.2.6.8 and 6.1.1.4'

loop_
_geom_angle_atom_site_label_1
_geom_angle_atom_site_label_2
_geom_angle_atom_site_label_3
_geom_angle
N1 Lu N4 125.89(7)
N1 Lu O1 97.56(6)
N4 Lu O1 88.95(6)
N1 Lu O2 93.24(6)
N4 Lu O2 90.47(6)
O1 Lu O2 167.07(6)
N1 Lu C55 105.17(7)
N4 Lu C55 128.92(8)
O1 Lu C55 85.21(7)
O2 Lu C55 85.11(7)
C62 O1 C59 109.14(18)
C62 O1 Lu 124.57(15)
C59 O1 Lu 124.44(14)
C63 O2 C66 109.63(18)
C63 O2 Lu 122.41(15)
C66 O2 Lu 113.78(13)
C55 Si C57 111.46(12)
C55 Si C58 112.82(12)
C57 Si C58 107.35(14)
C55 Si C56 114.96(12)
C57 Si C56 106.18(13)
C58 Si C56 103.42(13)
C1 N1 Lu 179.24(17)
C2 N2 C1 110.93(17)
C2 N2 C4 123.21(18)
C1 N2 C4 124.82(17)
C3 N3 C16 121.75(17)
C3 N3 C1 110.72(17)
C16 N3 C1 124.60(17)
C28 N4 Lu 169.30(16)
C29 N5 C31 122.89(18)
C29 N5 C28 110.84(18)
C31 N5 C28 124.70(18)
C30 N6 C43 122.57(18)
C30 N6 C28 111.28(18)
C43 N6 C28 124.51(18)
N1 C1 N2 129.39(19)
N1 C1 N3 129.2(2)
N2 C1 N3 101.41(17)
C3 C2 N2 108.33(19)
C2 C3 N3 108.61(19)
C9 C4 C5 122.0(2)
C9 C4 N2 119.25(19)
C5 C4 N2 118.67(19)
C6 C5 C4 117.4(2)
C6 C5 C10 121.1(2)
C4 C5 C10 121.4(2)
C7 C6 C5 121.4(2)
C6 C7 C8 120.3(2)
C7 C8 C9 120.7(2)
C4 C9 C8 118.2(2)
C4 C9 C13 121.9(2)
C8 C9 C13 120.0(2)
C5 C10 C11 114.0(2)
C5 C10 C12 109.6(2)
C11 C10 C12 109.4(2)
C9 C13 C15 113.0(2)
C9 C13 C14 110.54(19)
C15 C13 C14 109.4(2)
C21 C16 C17 121.3(2)
C21 C16 N3 119.57(19)
C17 C16 N3 119.12(19)
C18 C17 C16 118.2(2)
C18 C17 C22 119.2(2)
C16 C17 C22 122.6(2)
C19 C18 C17 121.3(2)
C18 C19 C20 119.9(2)
C19 C20 C21 121.0(2)
C20 C21 C16 118.3(2)
C20 C21 C25 120.3(2)
C16 C21 C25 121.3(2)
C17 C22 C23 111.6(2)
C17 C22 C24 111.21(19)
C23 C22 C24 110.3(2)
C21 C25 C27 112.2(2)
C21 C25 C26 109.6(2)
C27 C25 C26 110.8(2)
N4 C28 N6 129.9(2)
N4 C28 N5 129.0(2)
N6 C28 N5 101.06(17)
C30 C29 N5 108.4(2)
C29 C30 N6 108.4(2)
C32 C31 C36 121.8(2)
C32 C31 N5 118.7(2)
C36 C31 N5 119.4(2)
C33 C32 C31 118.1(2)
C33 C32 C37 121.6(2)
C31 C32 C37 120.2(2)
C34 C33 C32 120.9(2)
C35 C34 C33 120.0(2)
C34 C35 C36 121.4(2)
C35 C36 C31 117.8(2)
C35 C36 C40 119.3(2)
C31 C36 C40 122.8(2)
C32 C37 C38 113.7(2)
C32 C37 C39 109.8(2)
C38 C37 C39 110.7(2)
C36 C40 C41 112.3(2)
C36 C40 C42 110.8(2)
C41 C40 C42 110.1(2)
C44 C43 C48 121.5(2)
C44 C43 N6 119.8(2)
C48 C43 N6 118.7(2)
C45 C44 C43 118.3(2)
C45 C44 C49 119.6(2)
C43 C44 C49 122.2(2)
C46 C45 C44 120.9(2)
C47 C46 C45 120.2(2)
C46 C47 C48 121.1(2)
C47 C48 C43 118.0(2)
C47 C48 C52 120.7(2)
C43 C48 C52 121.1(2)
C44 C49 C51 110.88(19)
C44 C49 C50 111.2(2)
C51 C49 C50 110.3(2)
C48 C52 C53 113.6(2)
C48 C52 C54 109.6(2)
C53 C52 C54 109.5(2)
Si C55 Lu 137.62(12)
O1 C59 C60 104.9(2)
C59 C60 C61 102.1(2)
C62 C61 C60 103.3(2)
O1 C62 C61 106.4(2)
O2 C63 C64 105.0(2)
C63 C64 C65 102.3(2)
C66 C65 C64 102.5(2)
O2 C66 C65 106.0(2)
C67 C68 C69 115.1(5)
C68 C69 C70 114.3(6)
C71 C70 C69 113.6(8)

loop_
_geom_bond_atom_site_label_1
_geom_bond_atom_site_label_2
_geom_bond_distance
Lu N1 2.1333(17)
Lu N4 2.1636(17)
Lu O1 2.3144(16)
Lu O2 2.3261(16)
Lu C55 2.393(2)
O1 C62 1.444(3)
O1 C59 1.446(3)
O2 C63 1.452(3)
O2 C66 1.455(3)
Si C55 1.835(2)
Si C57 1.881(3)
Si C58 1.884(3)
Si C56 1.889(3)
N1 C1 1.248(3)
N2 C2 1.395(3)
N2 C1 1.430(3)
N2 C4 1.436(3)
N3 C3 1.392(3)
N3 C16 1.435(3)
N3 C1 1.437(3)
N4 C28 1.246(3)
N5 C29 1.394(3)
N5 C31 1.427(3)
N5 C28 1.440(3)
N6 C30 1.393(3)
N6 C43 1.428(3)
N6 C28 1.429(3)
C2 C3 1.335(3)
C4 C9 1.397(3)
C4 C5 1.414(3)
C5 C6 1.396(3)
C5 C10 1.517(3)
C6 C7 1.383(4)
C7 C8 1.383(4)
C8 C9 1.402(3)
C9 C13 1.520(3)
C10 C11 1.530(3)
C10 C12 1.538(3)
C13 C15 1.533(3)
C13 C14 1.534(3)
C16 C21 1.402(3)
C16 C17 1.407(3)
C17 C18 1.395(3)
C17 C22 1.521(3)
C18 C19 1.379(3)
C19 C20 1.388(3)
C20 C21 1.396(3)
C21 C25 1.514(3)
C22 C23 1.535(3)
C22 C24 1.538(3)
C25 C27 1.529(3)
C25 C26 1.530(3)
C29 C30 1.336(3)
C31 C32 1.404(3)
C31 C36 1.405(3)
C32 C33 1.395(3)
C32 C37 1.516(3)
C33 C34 1.392(4)
C34 C35 1.379(4)
C35 C36 1.396(4)
C36 C40 1.522(4)
C37 C38 1.526(3)
C37 C39 1.534(4)
C40 C41 1.530(4)
C40 C42 1.542(4)
C43 C44 1.403(3)
C43 C48 1.412(3)
C44 C45 1.401(3)
C44 C49 1.520(3)
C45 C46 1.385(4)
C46 C47 1.385(4)
C47 C48 1.396(3)
C48 C52 1.519(3)
C49 C51 1.535(3)
C49 C50 1.536(3)
C52 C53 1.534(4)
C52 C54 1.535(4)
C59 C60 1.504(4)
C60 C61 1.511(4)
C61 C62 1.511(4)
C63 C64 1.518(4)
C64 C65 1.525(4)
C65 C66 1.516(3)
C67 C68 1.478(7)
C68 C69 1.480(7)
C69 C70 1.536(9)
C70 C71 1.438(11)

loop_
_geom_torsion_atom_site_label_1
_geom_torsion_atom_site_label_2
_geom_torsion_atom_site_label_3
_geom_torsion_atom_site_label_4
_geom_torsion
N1 Lu O1 C62 -153.44(19)
N4 Lu O1 C62 -27.35(19)
O2 Lu O1 C62 60.2(3)
C55 Lu O1 C62 101.9(2)
N1 Lu O1 C59 43.8(2)
N4 Lu O1 C59 169.9(2)
O2 Lu O1 C59 -102.6(3)
C55 Lu O1 C59 -60.9(2)
N1 Lu O2 C63 -39.19(17)
N4 Lu O2 C63 -165.19(17)
O1 Lu O2 C63 107.5(3)
C55 Lu O2 C63 65.77(18)
N1 Lu O2 C66 -174.80(15)
N4 Lu O2 C66 59.21(15)
O1 Lu O2 C66 -28.1(3)
C55 Lu O2 C66 -69.84(15)
N4 Lu N1 C1 128(13)
O1 Lu N1 C1 -138(13)
O2 Lu N1 C1 35(13)
C55 Lu N1 C1 -51(13)
N1 Lu N4 C28 -19.1(10)
O1 Lu N4 C28 -117.7(9)
O2 Lu N4 C28 75.2(9)
C55 Lu N4 C28 159.3(9)
Lu N1 C1 N2 120(13)
Lu N1 C1 N3 -62(14)
C2 N2 C1 N1 178.3(2)
C4 N2 C1 N1 -13.0(3)
C2 N2 C1 N3 -0.6(2)
C4 N2 C1 N3 168.06(18)
C3 N3 C1 N1 -178.6(2)
C16 N3 C1 N1 20.6(3)
C3 N3 C1 N2 0.3(2)
C16 N3 C1 N2 -160.46(18)
C1 N2 C2 C3 0.6(2)
C4 N2 C2 C3 -168.22(19)
N2 C2 C3 N3 -0.4(2)
C16 N3 C3 C2 161.46(19)
C1 N3 C3 C2 0.0(2)
C2 N2 C4 C9 -80.3(3)
C1 N2 C4 C9 112.4(2)
C2 N2 C4 C5 96.7(2)
C1 N2 C4 C5 -70.6(3)
C9 C4 C5 C6 -0.7(3)
N2 C4 C5 C6 -177.66(19)
C9 C4 C5 C10 175.9(2)
N2 C4 C5 C10 -1.1(3)
C4 C5 C6 C7 0.9(3)
C10 C5 C6 C7 -175.7(2)
C5 C6 C7 C8 -0.6(4)
C6 C7 C8 C9 0.1(4)
C5 C4 C9 C8 0.2(3)
N2 C4 C9 C8 177.13(19)
C5 C4 C9 C13 -178.6(2)
N2 C4 C9 C13 -1.6(3)
C7 C8 C9 C4 0.1(3)
C7 C8 C9 C13 178.9(2)
C6 C5 C10 C11 -27.5(3)
C4 C5 C10 C11 156.1(2)
C6 C5 C10 C12 95.5(3)
C4 C5 C10 C12 -80.9(3)
C4 C9 C13 C15 -137.6(2)
C8 C9 C13 C15 43.7(3)
C4 C9 C13 C14 99.4(2)
C8 C9 C13 C14 -79.3(3)
C3 N3 C16 C21 117.1(2)
C1 N3 C16 C21 -84.1(3)
C3 N3 C16 C17 -60.1(3)
C1 N3 C16 C17 98.6(2)
C21 C16 C17 C18 -2.8(3)
N3 C16 C17 C18 174.39(19)
C21 C16 C17 C22 176.6(2)
N3 C16 C17 C22 -6.2(3)
C16 C17 C18 C19 1.2(3)
C22 C17 C18 C19 -178.2(2)
C17 C18 C19 C20 0.8(4)
C18 C19 C20 C21 -1.4(4)
C19 C20 C21 C16 -0.2(3)
C19 C20 C21 C25 -176.3(2)
C17 C16 C21 C20 2.3(3)
N3 C16 C21 C20 -174.9(2)
C17 C16 C21 C25 178.4(2)
N3 C16 C21 C25 1.2(3)
C18 C17 C22 C23 57.2(3)
C16 C17 C22 C23 -122.3(2)
C18 C17 C22 C24 -66.5(3)
C16 C17 C22 C24 114.1(2)
C20 C21 C25 C27 -47.6(3)
C16 C21 C25 C27 136.4(2)
C20 C21 C25 C26 75.9(3)
C16 C21 C25 C26 -100.1(2)
Lu N4 C28 N6 -97.0(9)
Lu N4 C28 N5 82.4(10)
C30 N6 C28 N4 178.3(2)
C43 N6 C28 N4 -16.0(4)
C30 N6 C28 N5 -1.2(2)
C43 N6 C28 N5 164.50(19)
C29 N5 C28 N4 -178.4(2)
C31 N5 C28 N4 15.6(3)
C29 N5 C28 N6 1.1(2)
C31 N5 C28 N6 -164.94(19)
C31 N5 C29 C30 165.7(2)
C28 N5 C29 C30 -0.6(3)
N5 C29 C30 N6 -0.2(3)
C43 N6 C30 C29 -165.1(2)
C28 N6 C30 C29 0.9(3)
C29 N5 C31 C32 112.9(2)
C28 N5 C31 C32 -82.7(3)
C29 N5 C31 C36 -65.1(3)
C28 N5 C31 C36 99.2(3)
C36 C31 C32 C33 -0.5(3)
N5 C31 C32 C33 -178.5(2)
C36 C31 C32 C37 175.8(2)
N5 C31 C32 C37 -2.2(3)
C31 C32 C33 C34 0.7(4)
C37 C32 C33 C34 -175.5(2)
C32 C33 C34 C35 -0.1(4)
C33 C34 C35 C36 -0.7(4)
C34 C35 C36 C31 1.0(4)
C34 C35 C36 C40 -179.1(2)
C32 C31 C36 C35 -0.4(3)
N5 C31 C36 C35 177.7(2)
C32 C31 C36 C40 179.8(2)
N5 C31 C36 C40 -2.2(3)
C33 C32 C37 C38 -28.5(3)
C31 C32 C37 C38 155.4(2)
C33 C32 C37 C39 96.2(3)
C31 C32 C37 C39 -80.0(3)
C35 C36 C40 C41 56.2(3)
C31 C36 C40 C41 -123.9(3)
C35 C36 C40 C42 -67.3(3)
C31 C36 C40 C42 112.5(3)
C30 N6 C43 C44 -80.1(3)
C28 N6 C43 C44 115.8(2)
C30 N6 C43 C48 97.8(3)
C28 N6 C43 C48 -66.4(3)
C48 C43 C44 C45 -0.8(3)
N6 C43 C44 C45 177.0(2)
C48 C43 C44 C49 178.2(2)
N6 C43 C44 C49 -4.0(3)
C43 C44 C45 C46 2.2(3)
C49 C44 C45 C46 -176.9(2)
C44 C45 C46 C47 -1.2(4)
C45 C46 C47 C48 -1.2(4)
C46 C47 C48 C43 2.5(3)
C46 C47 C48 C52 -174.3(2)
C44 C43 C48 C47 -1.5(3)
N6 C43 C48 C47 -179.3(2)
C44 C43 C48 C52 175.3(2)
N6 C43 C48 C52 -2.5(3)
C45 C44 C49 C51 -73.4(3)
C43 C44 C49 C51 107.6(3)
C45 C44 C49 C50 49.7(3)
C43 C44 C49 C50 -129.3(2)
C47 C48 C52 C53 -29.7(3)
C43 C48 C52 C53 153.6(2)
C47 C48 C52 C54 93.1(3)
C43 C48 C52 C54 -83.6(3)
C57 Si C55 Lu 47.1(2)
C58 Si C55 Lu -73.8(2)
C56 Si C55 Lu 167.99(17)
N1 Lu C55 Si -174.51(17)
N4 Lu C55 Si 6.8(2)
O1 Lu C55 Si -77.96(18)
O2 Lu C55 Si 93.45(18)
C62 O1 C59 C60 22.0(3)
Lu O1 C59 C60 -172.91(18)
O1 C59 C60 C61 -35.7(3)
C59 C60 C61 C62 35.7(3)
C59 O1 C62 C61 0.9(3)
Lu O1 C62 C61 -164.12(18)
C60 C61 C62 O1 -23.2(3)
C66 O2 C63 C64 16.8(3)
Lu O2 C63 C64 -120.3(2)
O2 C63 C64 C65 -33.8(3)
C63 C64 C65 C66 37.6(3)
C63 O2 C66 C65 7.3(3)
Lu O2 C66 C65 148.47(17)
C64 C65 C66 O2 -28.1(3)
C67 C68 C69 C70 174.6(5)
C68 C69 C70 C71 174.3(6)
